data_9009995
loop_
_publ_author_name
'Watanabe, T.'

_publ_section_title
;
 Les structures cristallines de la northupite 2MgCO32Na2CO32NaCl
 et de la tychite 2MgCO32Na2CO3Na2SO4
;
_journal_name_full 'Scientific Papers of the Institute of Physical and Chemical Research'
_journal_page_first 40
_journal_page_last 62
_journal_volume 21
_journal_year 1933
_chemical_formula_sum 'C4 Mg2 Na6 O16 S'
_chemical_name_mineral Tychite
_space_group_IT_number 203
_symmetry_space_group_name_Hall 'F 2 2 3 -1d'
_symmetry_space_group_name_H-M 'F d -3 :1'
_cell_angle_alpha 90
_cell_angle_beta 90
_cell_angle_gamma 90
_cell_length_a 13.90
_cell_length_b 13.90
_cell_length_c 13.90
_cell_formula_units_Z 8
_cell_volume 2685.619
_database_code_amcsd 0015445
_exptl_crystal_density_diffrn 2.585
_cod_original_sg_symbol_H-M 'F d 3'
_cod_original_formula_sum 'Mg2 C4 Na6 S O16'
_cod_database_code 9009995

loop_
_space_group_symop_operation_xyz
x,y,z
x,1/2+y,1/2+z
1/2+x,y,1/2+z
1/2+x,1/2+y,z
1/4+z,1/4+x,1/4-y
1/4+z,3/4+x,3/4-y
3/4+z,1/4+x,3/4-y
3/4+z,3/4+x,1/4-y
1/4+z,1/4-x,1/4+y
1/4+z,3/4-x,3/4+y
3/4+z,1/4-x,3/4+y
3/4+z,3/4-x,1/4+y
1/4-z,1/4+x,1/4+y
1/4-z,3/4+x,3/4+y
3/4-z,1/4+x,3/4+y
3/4-z,3/4+x,1/4+y
1/4-z,1/4-x,1/4-y
1/4-z,3/4-x,3/4-y
3/4-z,1/4-x,3/4-y
3/4-z,3/4-x,1/4-y
y,-z,-x
y,1/2-z,1/2-x
1/2+y,-z,1/2-x
1/2+y,1/2-z,-x
-y,-z,x
-y,1/2-z,1/2+x
1/2-y,-z,1/2+x
1/2-y,1/2-z,x
-y,z,-x
-y,1/2+z,1/2-x
1/2-y,z,1/2-x
1/2-y,1/2+z,-x
y,z,x
y,1/2+z,1/2+x
1/2+y,z,1/2+x
1/2+y,1/2+z,x
1/4+x,1/4-y,1/4+z
1/4+x,3/4-y,3/4+z
3/4+x,1/4-y,3/4+z
3/4+x,3/4-y,1/4+z
1/4-x,1/4+y,1/4+z
1/4-x,3/4+y,3/4+z
3/4-x,1/4+y,3/4+z
3/4-x,3/4+y,1/4+z
1/4+x,1/4+y,1/4-z
1/4+x,3/4+y,3/4-z
3/4+x,1/4+y,3/4-z
3/4+x,3/4+y,1/4-z
1/4-x,1/4-y,1/4-z
1/4-x,3/4-y,3/4-z
3/4-x,1/4-y,3/4-z
3/4-x,3/4-y,1/4-z
-z,-x,y
-z,1/2-x,1/2+y
1/2-z,-x,1/2+y
1/2-z,1/2-x,y
-z,x,-y
-z,1/2+x,1/2-y
1/2-z,x,1/2-y
1/2-z,1/2+x,-y
z,-x,-y
z,1/2-x,1/2-y
1/2+z,-x,1/2-y
1/2+z,1/2-x,-y
z,x,y
z,1/2+x,1/2+y
1/2+z,x,1/2+y
1/2+z,1/2+x,y
1/4-y,1/4+z,1/4+x
1/4-y,3/4+z,3/4+x
3/4-y,1/4+z,3/4+x
3/4-y,3/4+z,1/4+x
1/4+y,1/4+z,1/4-x
1/4+y,3/4+z,3/4-x
3/4+y,1/4+z,3/4-x
3/4+y,3/4+z,1/4-x
1/4+y,1/4-z,1/4+x
1/4+y,3/4-z,3/4+x
3/4+y,1/4-z,3/4+x
3/4+y,3/4-z,1/4+x
1/4-y,1/4-z,1/4-x
1/4-y,3/4-z,3/4-x
3/4-y,1/4-z,3/4-x
3/4-y,3/4-z,1/4-x
-x,y,-z
-x,1/2+y,1/2-z
1/2-x,y,1/2-z
1/2-x,1/2+y,-z
x,-y,-z
x,1/2-y,1/2-z
1/2+x,-y,1/2-z
1/2+x,1/2-y,-z
-x,-y,z
-x,1/2-y,1/2+z
1/2-x,-y,1/2+z
1/2-x,1/2-y,z

loop_
_atom_site_label
_atom_site_fract_x
_atom_site_fract_y
_atom_site_fract_z
Mg 0.62500 0.62500 0.62500
C 0.15000 0.15000 0.85000
Na 0.00000 0.22500 0.00000
S 0.00000 0.00000 0.00000
O1 0.12500 0.10200 0.77700
O2 0.06250 0.06250 0.06250

loop_
_cod_related_entry_id
_cod_related_entry_database
_cod_related_entry_code
1 AMCSD 0015445
